data_4061860
_journal_name_full Organometallics
_journal_year 2003
_chemical_formula_moiety 'C8 H11 N3 O4 Os2, C6 H O6 Os2, 2(C4 H8 O), B F4'
_chemical_formula_sum 'C22 H28 B F4 N3 O12 Os4'
_chemical_formula_weight 1374.08
_space_group_IT_number 14
_symmetry_cell_setting monoclinic
_symmetry_space_group_name_Hall '-P 2yn'
_symmetry_space_group_name_H-M 'P 1 21/n 1'
_cell_angle_alpha 90
_cell_angle_beta 101.33(2)
_cell_angle_gamma 90
_cell_formula_units_Z 4
_cell_length_a 12.020(1)
_cell_length_b 12.533(1)
_cell_length_c 24.337(2)
_cell_measurement_temperature 298.2
_cell_volume 3594.8(6)
_diffrn_ambient_temperature 298.2
_exptl_crystal_density_diffrn 2.539
_cod_depositor_comments
;
The following automatic conversions were performed:

'_atom_site_thermal_displace_type' tag value 'Uij' was replaced with
'Uani' value 74 times.

Automatic conversion script
Id: cif_fix_values 1646 2011-03-28 12:23:43Z adriana 
;
_cod_original_sg_symbol_H-M 'P 21/n'
_cod_original_formula_sum 'C22 H28 B F4 N3 O12 Os4 '
_cod_database_code 4061860

loop_
_symmetry_equiv_pos_as_xyz
'  +x,  +y,  +z'
1/2-x,1/2+y,1/2-z
'  -x,  -y,  -z'
1/2+x,1/2-y,1/2+z

loop_
_atom_site_aniso_label
_atom_site_aniso_U_11
_atom_site_aniso_U_22
_atom_site_aniso_U_33
_atom_site_aniso_U_12
_atom_site_aniso_U_13
_atom_site_aniso_U_23
Os(1) 0.0542(3) 0.0516(3) 0.0542(3) -0.0046(2) 0.0044(2) 0.0051(2)
Os(2) 0.0587(3) 0.0631(3) 0.0526(3) -0.0037(3) 0.0130(2) -0.0056(2)
Os(3) 0.0470(3) 0.0513(3) 0.0520(3) -0.0057(2) 0.0042(2) 0.0026(2)
Os(4) 0.0456(3) 0.0535(3) 0.0552(3) -0.0083(2) 0.0048(2) -0.0012(2)
F(1) 0.127(9) 0.129(8) 0.133(8) 0.021(7) 0.052(7) 0.038(7)
F(2) 0.23(1) 0.122(9) 0.118(9) 0.057(9) 0.000(9) -0.038(7)
F(3) 0.107(8) 0.15(1) 0.157(10) 0.011(7) -0.032(7) -0.040(8)
F(4) 0.101(8) 0.20(1) 0.142(9) -0.013(8) 0.051(7) 0.022(8)
O(1) 0.093(8) 0.088(8) 0.094(8) 0.027(6) 0.017(6) 0.000(6)
O(2) 0.12(1) 0.113(10) 0.095(8) 0.011(7) -0.034(8) 0.019(7)
O(3) 0.13(1) 0.15(1) 0.070(7) 0.002(9) -0.005(7) -0.024(7)
O(4) 0.11(1) 0.18(1) 0.14(1) -0.026(10) 0.082(10) -0.033(9)
O(5) 0.12(1) 0.068(8) 0.14(1) 0.014(7) 0.024(8) -0.023(7)
O(6) 0.101(8) 0.056(6) 0.096(8) 0.006(6) 0.024(6) 0.008(6)
O(7) 0.096(8) 0.087(7) 0.051(6) 0.005(6) 0.004(5) -0.004(5)
O(8) 0.083(8) 0.117(9) 0.14(1) -0.031(7) 0.060(8) -0.026(8)
O(9) 0.103(9) 0.057(7) 0.117(9) -0.010(6) 0.012(7) 0.000(6)
O(10) 0.075(7) 0.15(1) 0.082(7) -0.027(7) -0.026(6) 0.003(7)
N(1) 0.051(6) 0.059(6) 0.055(6) -0.014(5) 0.012(5) 0.000(5)
N(2) 0.072(8) 0.063(8) 0.064(7) -0.006(6) 0.012(6) 0.010(6)
N(3) 0.049(7) 0.066(7) 0.069(7) -0.004(6) 0.010(6) 0.006(5)
C(1) 0.07(1) 0.048(8) 0.09(1) -0.005(7) 0.016(8) 0.003(7)
C(2) 0.08(1) 0.062(9) 0.08(1) -0.004(8) 0.001(9) 0.012(8)
C(3) 0.09(1) 0.11(1) 0.060(9) 0.011(10) 0.012(9) -0.014(9)
C(4) 0.08(1) 0.14(2) 0.09(1) -0.02(1) 0.030(10) -0.04(1)
C(5) 0.061(10) 0.09(1) 0.08(1) 0.000(9) 0.025(8) -0.011(9)
C(6) 0.064(9) 0.067(9) 0.057(8) -0.012(7) 0.008(7) -0.007(7)
C(7) 0.041(7) 0.056(7) 0.045(7) -0.002(5) 0.000(6) -0.002(6)
C(8) 0.053(9) 0.08(1) 0.09(1) -0.006(8) 0.018(8) -0.003(8)
C(9) 0.056(8) 0.072(10) 0.067(9) -0.007(7) 0.015(7) 0.003(7)
C(10) 0.064(9) 0.068(9) 0.072(9) -0.012(7) 0.002(8) -0.005(7)
C(11) 0.09(1) 0.08(1) 0.063(9) -0.013(9) 0.020(8) 0.024(8)
C(12) 0.12(2) 0.10(1) 0.12(1) -0.04(1) 0.04(1) 0.03(1)
C(13) 0.07(1) 0.062(9) 0.09(1) 0.002(8) 0.010(9) -0.002(8)
C(14) 0.05(1) 0.13(2) 0.17(2) -0.01(1) -0.01(1) 0.00(1)

loop_
_atom_site_label
_atom_site_fract_x
_atom_site_fract_y
_atom_site_fract_z
_atom_site_U_iso_or_equiv
_atom_site_thermal_displace_type
_atom_site_calc_flag
_atom_site_calc_attached_atom
Os(1) 0.38794(4) 0.40797(4) 0.35734(2) 0.0542(2) Uani ? ?
Os(2) 0.49371(5) 0.20092(4) 0.32347(2) 0.0579(2) Uani ? ?
Os(3) 0.54655(4) 0.22039(4) 0.45138(2) 0.0508(1) Uani ? ?
Os(4) 0.31372(4) 0.18746(4) 0.38190(2) 0.0521(1) Uani ? ?
F(1) 0.7632(9) 0.0097(8) 0.0711(4) 0.126(4) Uani ? ?
F(2) 0.733(1) 0.1839(9) 0.0586(5) 0.163(5) Uani ? ?
F(3) 0.6600(9) 0.0742(9) -0.0079(5) 0.147(5) Uani ? ?
F(4) 0.8416(9) 0.0957(10) 0.0124(5) 0.146(5) Uani ? ?
O(1) 0.2617(9) 0.5791(9) 0.4091(4) 0.092(4) Uani ? ?
O(2) 0.224(1) 0.4306(9) 0.2461(5) 0.115(5) Uani ? ?
O(3) 0.331(1) 0.192(1) 0.2109(5) 0.119(5) Uani ? ?
O(4) 0.699(1) 0.237(1) 0.2710(6) 0.137(6) Uani ? ?
O(5) 0.532(1) -0.0392(9) 0.3295(5) 0.110(5) Uani ? ?
O(6) 0.6074(9) -0.0123(8) 0.4681(4) 0.084(4) Uani ? ?
O(7) 0.5248(9) 0.2454(8) 0.5726(4) 0.080(3) Uani ? ?
O(8) 0.1337(10) 0.1833(9) 0.4540(5) 0.108(5) Uani ? ?
O(9) 0.3267(9) -0.0535(8) 0.3910(5) 0.094(4) Uani ? ?
O(10) 0.1337(9) 0.1792(10) 0.2755(4) 0.107(4) Uani ? ?
O(11) 0.609(3) 0.035(2) 0.202(1) 0.307(8) Uani ? ?
O(12) 1.0076 -0.0493 0.3499 0.5395 Uani ? ?
N(1) 0.5068(8) 0.3826(8) 0.4336(4) 0.055(3) Uani ? ?
N(2) 0.4947(10) 0.5269(9) 0.3376(4) 0.066(4) Uani ? ?
N(3) 0.7148(9) 0.2635(8) 0.4716(4) 0.062(3) Uani ? ?
C(1) 0.306(1) 0.513(1) 0.3903(6) 0.069(5) Uani ? ?
C(2) 0.289(1) 0.421(1) 0.2885(6) 0.077(5) Uani ? ?
C(3) 0.392(1) 0.194(1) 0.2549(6) 0.087(6) Uani ? ?
C(4) 0.623(1) 0.225(2) 0.2926(7) 0.100(7) Uani ? ?
C(5) 0.516(1) 0.050(1) 0.3275(6) 0.076(5) Uani ? ?
C(6) 0.582(1) 0.074(1) 0.4616(5) 0.063(4) Uani ? ?
C(7) 0.5341(9) 0.2358(9) 0.5284(5) 0.048(3) Uani ? ?
C(8) 0.202(1) 0.193(1) 0.4293(6) 0.074(5) Uani ? ?
C(9) 0.323(1) 0.038(1) 0.3870(5) 0.065(5) Uani ? ?
C(10) 0.205(1) 0.180(1) 0.3154(6) 0.070(5) Uani ? ?
C(11) 0.548(1) 0.595(1) 0.3303(6) 0.075(5) Uani ? ?
C(12) 0.617(2) 0.684(1) 0.3183(8) 0.112(7) Uani ? ?
C(13) 0.805(1) 0.289(1) 0.4851(6) 0.074(5) Uani ? ?
C(14) 0.922(1) 0.324(2) 0.5039(9) 0.124(8) Uani ? ?
C(15) 0.539(4) 0.046(3) 0.153(2) 0.247(8) Uani ? ?
C(16) 0.492(4) -0.072(4) 0.143(2) 0.298(7) Uani ? ?
C(17) 0.583(4) -0.143(4) 0.164(2) 0.286(7) Uani ? ?
C(18) 0.667(4) -0.066(4) 0.199(2) 0.272(7) Uani ? ?
C(19) 0.9180 0.0174 0.3299 0.3109 Uani ? ?
C(20) 0.8520 -0.0058 0.3780 0.3940 Uani ? ?
C(21) 0.9479 -0.0464 0.4131 0.5518 Uani ? ?
C(22) 0.9384 -0.1278 0.3723 0.3688 Uani ? ?
B(1) 0.748(2) 0.093(2) 0.0329(8) 0.076(5) Uani ? ?
H(1) 0.3904 0.2076 0.4549 0.0921 Uani ? ?
H(2) 0.2791 0.3227 0.3740 0.0921 Uani ? ?
H(3) 0.4847 0.3432 0.3137 0.0921 Uani ? ?
H(4) 0.6154 0.2515 0.3674 0.0921 Uani ? ?
H(5) 0.5670 0.4150 0.4315 0.0658 Uani ? ?
H(6) 0.4795 0.4080 0.4600 0.0658 Uani ? ?
H(7) 0.6797 0.6928 0.3483 0.1346 Uani ? ?
H(8) 0.6428 0.6707 0.2846 0.1346 Uani ? ?
H(9) 0.5722 0.7475 0.3142 0.1346 Uani ? ?
H(10) 0.9415 0.3179 0.5436 0.1484 Uani ? ?
H(11) 0.9703 0.2799 0.4873 0.1484 Uani ? ?
H(12) 0.9289 0.3958 0.4932 0.1484 Uani ? ?
H(13) 0.4792 0.0954 0.1547 0.2963 Uani ? ?
H(14) 0.5771 0.0679 0.1241 0.2963 Uani ? ?
H(15) 0.4311 -0.0823 0.1621 0.3587 Uani ? ?
H(16) 0.4654 -0.0840 0.1039 0.3587 Uani ? ?
H(17) 0.5603 -0.1981 0.1867 0.3452 Uani ? ?
H(18) 0.6138 -0.1752 0.1349 0.3452 Uani ? ?
H(19) 0.7305 -0.0550 0.1818 0.3287 Uani ? ?
H(20) 0.6919 -0.0929 0.2358 0.3287 Uani ? ?
H(21) 0.9403 0.0900 0.3287 0.3730 Uani ? ?
H(22) 0.8770 -0.0034 0.2941 0.3730 Uani ? ?
H(23) 0.8227 0.0566 0.3922 0.4727 Uani ? ?
H(24) 0.7929 -0.0567 0.3681 0.4727 Uani ? ?
H(25) 1.0140 -0.0034 0.4170 0.6622 Uani ? ?
H(26) 0.9374 -0.0684 0.4491 0.6622 Uani ? ?
H(27) 0.8646 -0.1406 0.3509 0.4426 Uani ? ?
H(28) 0.9737 -0.1939 0.3842 0.4426 Uani ? ?

loop_
_geom_bond_atom_site_label_1
_geom_bond_atom_site_label_2
_geom_bond_distance
_geom_bond_site_symmetry_1
_geom_bond_site_symmetry_2
_geom_bond_publ_flag
Os(1) Os(2) 3.0727(7) ? ? yes
Os(1) Os(4) 3.0001(7) ? ? yes
Os(1) N(1) 2.132(9) ? ? yes
Os(1) N(2) 2.08(1) ? ? yes
Os(1) C(1) 1.91(2) ? ? yes
Os(1) C(2) 1.86(2) ? ? yes
Os(2) Os(3) 3.0622(7) ? ? yes
Os(2) Os(4) 2.8178(7) ? ? yes
Os(2) C(3) 1.87(2) ? ? yes
Os(2) C(4) 1.88(2) ? ? yes
Os(2) C(5) 1.90(2) ? ? yes
Os(3) Os(4) 3.0005(7) ? ? yes
Os(3) N(1) 2.113(10) ? ? yes
Os(3) N(3) 2.06(1) ? ? yes
Os(3) C(6) 1.88(2) ? ? yes
Os(3) C(7) 1.92(1) ? ? yes
Os(4) C(8) 1.93(2) ? ? yes
Os(4) C(9) 1.88(2) ? ? yes
Os(4) C(10) 1.87(1) ? ? yes
F(1) B(1) 1.39(2) ? ? yes
F(2) B(1) 1.33(2) ? ? yes
F(3) B(1) 1.32(2) ? ? yes
F(4) B(1) 1.32(2) ? ? yes
O(1) C(1) 1.13(1) ? ? yes
O(2) C(2) 1.17(2) ? ? yes
O(3) C(3) 1.17(2) ? ? yes
O(4) C(4) 1.14(2) ? ? yes
O(5) C(5) 1.14(2) ? ? yes
O(6) C(6) 1.13(1) ? ? yes
O(7) C(7) 1.11(1) ? ? yes
O(8) C(8) 1.12(2) ? ? yes
O(9) C(9) 1.15(1) ? ? yes
O(10) C(10) 1.16(1) ? ? yes
O(11) C(15) 1.33(4) ? ? yes
O(11) C(18) 1.45(4) ? ? yes
O(12) C(19) 1.3744(1) ? ? yes
O(12) C(22) 1.462 ? ? yes
N(2) C(11) 1.10(2) ? ? yes
N(3) C(13) 1.12(2) ? ? yes
C(11) C(12) 1.46(2) ? ? yes
C(13) C(14) 1.45(2) ? ? yes
C(15) C(16) 1.58(5) ? ? yes
C(16) C(17) 1.43(5) ? ? yes
C(17) C(18) 1.53(5) ? ? yes
C(19) C(20) 1.565 ? ? yes
C(20) C(21) 1.3892(1) ? ? yes
C(21) C(22) 1.412 ? ? yes
